data_4331304
loop_
_publ_author_name
'Maria Barsukova-Stuckart'
'Natalya V. Izarova'
'Ryan A. Barrett'
'Zhenxing Wang'
'Johan van Tol'
'Harold W. Kroto'
'Naresh S. Dalal'
'Pablo Jim\'enez-Lozano'
'Jorge J. Carb\'o'
'Josep M. Poblet'
'Marc S. von Gernler'
'Thomas Drewello'
'Pedro de Oliveira'
'Bineta Keita'
'Ulrich Kortz'

_publ_contact_author_address
;Jacobs University
School of Engineering and Science
P.O. Box 750 561
28725 Bremen
Germany
;
_publ_contact_author_email u.kortz@jacobs-university.de
_publ_contact_author_fax '+49-421-200 3229'
_publ_contact_author_name 'Ulrich Kortz'
_publ_contact_author_phone '+49-421-200 3235'
_publ_section_title
;
 Polyoxopalladates Encapsulating 8-Coordinated Metal Ions, [MO8PdII12L8]n-
 (M = Sc3+, Mn2+, Fe3+, Co2+, Ni2+, Cu2+, Zn2+, Lu3+; L = PhAsO32-,
 PhPO32-, SeO32-)
;
_journal_name_full 'Inorganic Chemistry'
_journal_page_first 13214
_journal_page_last 13228
_journal_paper_doi 10.1021/ic301537n
_journal_volume 51
_journal_year 2012
_chemical_formula_sum 'H22 Mn Na6 O44 Pd12 Se8'
_chemical_formula_weight 2827.54
_chemical_name_systematic
; 
 ? 
;
_space_group_IT_number 62
_symmetry_cell_setting orthorhombic
_symmetry_space_group_name_Hall '-P 2ac 2n'
_symmetry_space_group_name_H-M 'P n m a'
_atom_sites_solution_hydrogens none
_atom_sites_solution_primary direct
_atom_sites_solution_secondary difmap
_audit_creation_method SHELXL-97
_cell_angle_alpha 90.00
_cell_angle_beta 90.00
_cell_angle_gamma 90.00
_cell_formula_units_Z 4
_cell_length_a 18.826(3)
_cell_length_b 12.951(2)
_cell_length_c 18.860(3)
_cell_measurement_reflns_used 1111
_cell_measurement_temperature 293(2)
_cell_measurement_theta_max 21.48
_cell_measurement_theta_min 3.60
_cell_volume 4598.4(13)
_computing_cell_refinement 'Bruker SAINT'
_computing_data_collection 'Bruker APEX2'
_computing_data_reduction 'Bruker SAINT'
_computing_molecular_graphics 'Bruker SHELXTL'
_computing_publication_material 'Bruker SHELXTL'
_computing_structure_refinement 'SHELXL-97 (Sheldrick, 2008)'
_computing_structure_solution 'SHELXS-97 (Sheldrick, 2008)'
_diffrn_ambient_temperature 293(2)
_diffrn_measured_fraction_theta_full 0.997
_diffrn_measured_fraction_theta_max 0.997
_diffrn_measurement_device_type 'Bruker APEX-II CCD'
_diffrn_measurement_method '\f and \w scans'
_diffrn_radiation_monochromator graphite
_diffrn_radiation_source 'fine-focus sealed tube'
_diffrn_radiation_type MoK\a
_diffrn_radiation_wavelength 0.71073
_diffrn_reflns_av_R_equivalents 0.1633
_diffrn_reflns_av_sigmaI/netI 0.1171
_diffrn_reflns_limit_h_max 20
_diffrn_reflns_limit_h_min -20
_diffrn_reflns_limit_k_max 14
_diffrn_reflns_limit_k_min -13
_diffrn_reflns_limit_l_max 19
_diffrn_reflns_limit_l_min -20
_diffrn_reflns_number 30746
_diffrn_reflns_theta_full 22.99
_diffrn_reflns_theta_max 22.99
_diffrn_reflns_theta_min 3.15
_exptl_absorpt_coefficient_mu 11.340
_exptl_absorpt_correction_T_max 0.6598
_exptl_absorpt_correction_T_min 0.4980
_exptl_absorpt_correction_type multi-scan
_exptl_absorpt_process_details SADABS
_exptl_crystal_colour red
_exptl_crystal_density_diffrn 4.084
_exptl_crystal_description block
_exptl_crystal_F_000 5156
_exptl_crystal_size_max 0.14
_exptl_crystal_size_mid 0.06
_exptl_crystal_size_min 0.04
_refine_diff_density_max 2.020
_refine_diff_density_min -1.757
_refine_diff_density_rms 0.365
_refine_ls_extinction_method none
_refine_ls_goodness_of_fit_ref 1.095
_refine_ls_matrix_type full
_refine_ls_number_parameters 238
_refine_ls_number_reflns 3352
_refine_ls_number_restraints 0
_refine_ls_restrained_S_all 1.095
_refine_ls_R_factor_all 0.1007
_refine_ls_R_factor_gt 0.0613
_refine_ls_shift/su_max 0.000
_refine_ls_shift/su_mean 0.000
_refine_ls_structure_factor_coef Fsqd
_refine_ls_weighting_details 'calc w=1/[\s^2^(Fo^2^)+(0.0377P)^2^+0.6764P] where P=(Fo^2^+2Fc^2^)/3'
_refine_ls_weighting_scheme calc
_refine_ls_wR_factor_gt 0.1278
_refine_ls_wR_factor_ref 0.1376
_reflns_number_gt 2069
_reflns_number_total 3352
_reflns_threshold_expression >2sigma(I)
_cod_data_source_file ic301537n_si_001_10.cif
_cod_data_source_block MnPdSe8_Na-3a
_cod_database_code 4331304

loop_
_symmetry_equiv_pos_as_xyz
'x, y, z'
'-x+1/2, -y, z+1/2'
'-x, y+1/2, -z'
'x+1/2, -y+1/2, -z+1/2'
'-x, -y, -z'
'x-1/2, y, -z-1/2'
'x, -y-1/2, z'
'-x-1/2, y-1/2, z-1/2'

loop_
_atom_site_label
_atom_site_type_symbol
_atom_site_fract_x
_atom_site_fract_y
_atom_site_fract_z
_atom_site_U_iso_or_equiv
_atom_site_adp_type
_atom_site_occupancy
_atom_site_symmetry_multiplicity
_atom_site_calc_flag
_atom_site_refinement_flags
Mn1 Mn -0.2284(2) 0.7500 -0.3907(2) 0.0062(11) Uani 1 2 d S
Pd1 Pd -0.23150(10) 0.49403(12) -0.39253(9) 0.0118(5) Uani 1 1 d .
Pd2 Pd -0.08257(9) 0.61953(13) -0.35152(9) 0.0109(5) Uani 1 1 d .
Pd3 Pd -0.16362(14) 0.7500 -0.22774(13) 0.0191(7) Uani 1 2 d S
Pd4 Pd -0.31245(9) 0.62231(13) -0.26504(9) 0.0106(4) Uani 1 1 d .
Pd5 Pd -0.37749(9) 0.62414(13) -0.42934(9) 0.0095(5) Uani 1 1 d .
Pd6 Pd -0.14049(9) 0.62217(13) -0.51388(9) 0.0093(4) Uani 1 1 d .
Pd7 Pd -0.28743(13) 0.7500 -0.55496(12) 0.0091(6) Uani 1 2 d S
Se1 Se -0.07614(12) 0.40646(17) -0.44825(12) 0.0141(6) Uani 1 1 d .
Se2 Se 0.01302(18) 0.7500 -0.23533(17) 0.0185(9) Uani 1 2 d S
Se3 Se -0.29610(18) 0.7500 -0.11292(17) 0.0156(9) Uani 1 2 d S
Se4 Se -0.38688(12) 0.41305(17) -0.33222(12) 0.0137(6) Uani 1 1 d .
Se5 Se -0.46336(17) 0.7500 -0.55474(17) 0.0128(8) Uani 1 2 d S
Se6 Se -0.14639(18) 0.7500 -0.66415(17) 0.0122(8) Uani 1 2 d S
O1 O -0.1642(7) 0.6065(10) -0.4130(7) 0.013(4) Uiso 1 1 d .
O1S1 O -0.1599(8) 0.3796(11) -0.4215(7) 0.016(4) Uiso 1 1 d .
O2 O -0.2567(10) 0.7500 -0.2756(9) 0.006(5) Uiso 1 2 d S
O1S4 O -0.3073(8) 0.3835(11) -0.3703(7) 0.018(4) Uiso 1 1 d .
O3 O -0.1278(10) 0.7500 -0.3250(10) 0.009(5) Uiso 1 2 d S
O2S1 O -0.0408(7) 0.4801(9) -0.3789(6) 0.004(3) Uiso 1 1 d .
O4 O -0.1968(10) 0.7500 -0.5041(9) 0.004(5) Uiso 1 2 d S
O2S2 O 0.0035(8) 0.6461(11) -0.2880(8) 0.022(4) Uiso 1 1 d .
O5 O -0.2929(7) 0.6101(10) -0.3675(7) 0.013(4) Uiso 1 1 d .
O3S2 O -0.0618(15) 0.7500 -0.1845(14) 0.060(9) Uiso 1 2 d S
O6 O -0.3277(11) 0.7500 -0.4569(11) 0.017(6) Uiso 1 2 d S
O3S3 O -0.2089(12) 0.7500 -0.1282(11) 0.026(6) Uiso 1 2 d S
O4S3 O -0.3265(8) 0.6442(11) -0.1571(8) 0.023(4) Uiso 1 1 d .
O4S4 O -0.3673(8) 0.4874(10) -0.2606(7) 0.017(4) Uiso 1 1 d .
O5S4 O -0.4256(8) 0.4928(10) -0.3943(7) 0.014(4) Uiso 1 1 d .
O5S5 O -0.4588(8) 0.6451(11) -0.4976(8) 0.023(4) Uiso 1 1 d .
O6S1 O -0.0837(7) 0.4885(10) -0.5171(7) 0.008(4) Uiso 1 1 d .
O6S6 O -0.1167(8) 0.6472(10) -0.6178(7) 0.014(4) Uiso 1 1 d .
O7S5 O -0.3875(10) 0.7500 -0.6006(10) 0.008(5) Uiso 1 2 d S
O7S6 O -0.2355(11) 0.7500 -0.6522(11) 0.020(6) Uiso 1 2 d S
O1W O -0.1728(11) 0.2500 -0.2616(11) 0.019(6) Uiso 1 2 d S
O2W O -0.2246(9) 0.0201(12) -0.1335(8) 0.029(5) Uiso 1 1 d .
O3W O -0.0340(10) 0.1405(13) -0.2546(10) 0.051(6) Uiso 1 1 d .
O4W O -0.0701(10) 0.5274(15) -0.1547(10) 0.057(6) Uiso 1 1 d .
O5W O -0.0877(11) 0.6843(14) -0.0756(10) 0.061(6) Uiso 1 1 d .
O6W O -0.1285(17) 0.647(2) -0.0174(16) 0.021(8) Uiso 0.50 1 d P
O7W O -0.172(2) 0.590(3) -0.023(2) 0.055(12) Uiso 0.50 1 d P
Na1 Na -0.4229(4) 0.5234(6) -0.1466(4) 0.014(2) Uani 1 1 d .
Na2 Na -0.2259(6) 0.2500 -0.3714(7) 0.019(3) Uani 1 2 d S
Na3 Na -0.0344(9) 0.5216(14) -0.0403(9) 0.070(5) Uani 0.75 1 d P
Na4 Na -0.1300(12) 0.1048(17) -0.1855(11) 0.109(8) Uani 0.75 1 d P

loop_
_atom_site_aniso_label
_atom_site_aniso_U_11
_atom_site_aniso_U_22
_atom_site_aniso_U_33
_atom_site_aniso_U_23
_atom_site_aniso_U_13
_atom_site_aniso_U_12
Mn1 0.004(3) 0.006(2) 0.009(3) 0.000 0.002(2) 0.000
Pd1 0.0107(11) 0.0061(9) 0.0186(11) 0.0057(9) 0.0043(9) 0.0013(9)
Pd2 0.0108(11) 0.0072(10) 0.0148(11) 0.0046(8) -0.0012(8) -0.0002(8)
Pd3 0.0095(16) 0.0424(19) 0.0052(15) 0.000 -0.0001(12) 0.000
Pd4 0.0112(11) 0.0116(10) 0.0090(10) 0.0041(8) 0.0023(8) 0.0012(8)
Pd5 0.0109(11) 0.0066(9) 0.0111(10) 0.0005(8) -0.0011(8) -0.0018(8)
Pd6 0.0124(11) 0.0052(9) 0.0104(10) 0.0011(8) 0.0008(8) 0.0012(8)
Pd7 0.0108(15) 0.0074(13) 0.0090(15) 0.000 -0.0001(12) 0.000
Se1 0.0118(14) 0.0120(13) 0.0184(14) 0.0043(11) 0.0037(11) 0.0021(11)
Se2 0.009(2) 0.038(2) 0.0088(19) 0.000 -0.0009(16) 0.000
Se3 0.015(2) 0.024(2) 0.0081(19) 0.000 0.0003(16) 0.000
Se4 0.0133(15) 0.0090(13) 0.0187(14) 0.0059(11) 0.0041(11) -0.0015(11)
Se5 0.010(2) 0.0156(18) 0.0125(19) 0.000 -0.0035(16) 0.000
Se6 0.016(2) 0.0106(18) 0.0099(19) 0.000 0.0034(16) 0.000
Na1 0.009(5) 0.018(5) 0.014(5) 0.009(4) -0.001(4) 0.006(4)
Na2 0.010(8) 0.009(7) 0.038(9) 0.000 0.008(7) 0.000
Na3 0.062(13) 0.086(13) 0.063(12) 0.016(10) -0.006(10) -0.006(11)
Na4 0.11(2) 0.116(19) 0.097(17) 0.016(14) 0.011(14) -0.008(15)

loop_
_atom_type_symbol
_atom_type_description
_atom_type_scat_dispersion_real
_atom_type_scat_dispersion_imag
_atom_type_scat_source
H H 0.0000 0.0000 'International Tables Vol C Tables 4.2.6.8 and 6.1.1.4'
Mn Mn 0.3368 0.7283 'International Tables Vol C Tables 4.2.6.8 and 6.1.1.4'
Na Na 0.0362 0.0249 'International Tables Vol C Tables 4.2.6.8 and 6.1.1.4'
O O 0.0106 0.0060 'International Tables Vol C Tables 4.2.6.8 and 6.1.1.4'
Pd Pd -0.9988 1.0072 'International Tables Vol C Tables 4.2.6.8 and 6.1.1.4'
Se Se -0.0929 2.2259 'International Tables Vol C Tables 4.2.6.8 and 6.1.1.4'

loop_
_geom_angle_atom_site_label_1
_geom_angle_atom_site_label_2
_geom_angle_atom_site_label_3
_geom_angle
_geom_angle_site_symmetry_1
_geom_angle_site_symmetry_3
O2 Mn1 O5 71.2(4) . 7_575
O2 Mn1 O5 71.2(4) . .
O5 Mn1 O5 109.0(7) 7_575 .
O2 Mn1 O4 178.3(7) . .
O5 Mn1 O4 109.6(4) 7_575 .
O5 Mn1 O4 109.6(4) . .
O2 Mn1 O6 109.9(7) . .
O5 Mn1 O6 69.8(4) 7_575 .
O5 Mn1 O6 69.8(4) . .
O4 Mn1 O6 71.8(7) . .
O2 Mn1 O3 70.6(7) . .
O5 Mn1 O3 110.4(4) 7_575 .
O5 Mn1 O3 110.4(4) . .
O4 Mn1 O3 107.7(7) . .
O6 Mn1 O3 179.5(7) . .
O2 Mn1 O1 108.0(4) . 7_575
O5 Mn1 O1 70.0(5) 7_575 7_575
O5 Mn1 O1 179.0(6) . 7_575
O4 Mn1 O1 71.2(4) . 7_575
O6 Mn1 O1 110.0(4) . 7_575
O3 Mn1 O1 69.8(4) . 7_575
O2 Mn1 O1 108.0(4) . .
O5 Mn1 O1 179.0(6) 7_575 .
O5 Mn1 O1 70.0(5) . .
O4 Mn1 O1 71.2(4) . .
O6 Mn1 O1 110.0(4) . .
O3 Mn1 O1 69.8(4) . .
O1 Mn1 O1 111.0(7) 7_575 .
O5 Pd1 O1 81.9(6) . .
O5 Pd1 O1S4 94.3(6) . .
O1 Pd1 O1S4 176.2(6) . .
O5 Pd1 O1S1 175.3(6) . .
O1 Pd1 O1S1 93.4(6) . .
O1S4 Pd1 O1S1 90.4(6) . .
O5 Pd1 Na2 138.8(5) . .
O1 Pd1 Na2 137.5(5) . .
O1S4 Pd1 Na2 46.4(5) . .
O1S1 Pd1 Na2 45.9(4) . .
O1 Pd2 O3 83.3(7) . .
O1 Pd2 O2S1 94.4(5) . .
O3 Pd2 O2S1 176.9(6) . .
O1 Pd2 O2S2 175.3(6) . .
O3 Pd2 O2S2 92.9(7) . .
O2S1 Pd2 O2S2 89.5(5) . .
O1 Pd2 Na1 134.0(4) . 6_655
O3 Pd2 Na1 137.3(5) . 6_655
O2S1 Pd2 Na1 45.7(4) . 6_655
O2S2 Pd2 Na1 48.6(4) . 6_655
O1 Pd2 Pd6 33.8(4) . .
O3 Pd2 Pd6 94.9(5) . .
O2S1 Pd2 Pd6 84.3(3) . .
O2S2 Pd2 Pd6 144.7(4) . .
Na1 Pd2 Pd6 107.68(15) 6_655 .
O1 Pd2 Pd3 95.9(4) . .
O3 Pd2 Pd3 33.5(5) . .
O2S1 Pd2 Pd3 145.3(3) . .
O2S2 Pd2 Pd3 82.2(4) . .
Na1 Pd2 Pd3 129.67(15) 6_655 .
Pd6 Pd2 Pd3 120.79(7) . .
O3 Pd3 O2 82.9(8) . .
O3 Pd3 O3S3 175.8(8) . .
O2 Pd3 O3S3 92.8(8) . .
O3 Pd3 O3S2 92.8(9) . .
O2 Pd3 O3S2 175.8(9) . .
O3S3 Pd3 O3S2 91.4(10) . .
O3 Pd3 Pd2 33.5(2) . 7_575
O2 Pd3 Pd2 95.1(5) . 7_575
O3S3 Pd3 Pd2 147.71(16) . 7_575
O3S2 Pd3 Pd2 81.3(7) . 7_575
O3 Pd3 Pd2 33.5(2) . .
O2 Pd3 Pd2 95.1(5) . .
O3S3 Pd3 Pd2 147.71(16) . .
O3S2 Pd3 Pd2 81.3(7) . .
Pd2 Pd3 Pd2 62.42(7) 7_575 .
O2 Pd4 O5 82.5(6) . .
O2 Pd4 O4S4 176.1(6) . .
O5 Pd4 O4S4 93.8(6) . .
O2 Pd4 O4S3 93.0(7) . .
O5 Pd4 O4S3 175.3(6) . .
O4S4 Pd4 O4S3 90.7(6) . .
O2 Pd4 Na1 136.7(5) . .
O5 Pd4 Na1 138.3(4) . .
O4S4 Pd4 Na1 47.2(4) . .
O4S3 Pd4 Na1 46.3(4) . .
O6 Pd5 O5 81.3(7) . .
O6 Pd5 O5S5 94.7(7) . .
O5 Pd5 O5S5 175.5(6) . .
O6 Pd5 O5S4 176.1(7) . .
O5 Pd5 O5S4 95.1(6) . .
O5S5 Pd5 O5S4 89.0(6) . .
O6 Pd5 Pd5 33.3(5) . 7_575
O5 Pd5 Pd5 95.3(4) . 7_575
O5S5 Pd5 Pd5 82.3(4) . 7_575
O5S4 Pd5 Pd5 146.6(4) . 7_575
O6 Pd5 Na3 123.7(7) . 2_464
O5 Pd5 Na3 137.0(5) . 2_464
O5S5 Pd5 Na3 44.3(5) . 2_464
O5S4 Pd5 Na3 60.0(5) . 2_464
Pd5 Pd5 Na3 125.2(3) 7_575 2_464
O6 Pd5 Na3 136.2(7) . 6
O5 Pd5 Na3 141.9(5) . 6
O5S5 Pd5 Na3 42.5(5) . 6
O5S4 Pd5 Na3 47.2(5) . 6
Pd5 Pd5 Na3 113.8(3) 7_575 6
Na3 Pd5 Na3 36.9(5) 2_464 6
O1 Pd6 O4 82.8(6) . .
O1 Pd6 O6S1 93.5(5) . .
O4 Pd6 O6S1 176.2(6) . .
O1 Pd6 O6S6 176.8(6) . .
O4 Pd6 O6S6 94.3(6) . .
O6S1 Pd6 O6S6 89.5(5) . .
O1 Pd6 Pd2 33.2(4) . .
O4 Pd6 Pd2 95.8(5) . .
O6S1 Pd6 Pd2 81.0(4) . .
O6S6 Pd6 Pd2 146.6(4) . .
O1 Pd6 Na1 138.2(4) . 2_464
O4 Pd6 Na1 137.1(5) . 2_464
O6S1 Pd6 Na1 46.6(4) . 2_464
O6S6 Pd6 Na1 45.0(4) . 2_464
Pd2 Pd6 Na1 125.31(15) . 2_464
O4 Pd7 O6 83.0(8) . .
O4 Pd7 O7S5 175.3(8) . .
O6 Pd7 O7S5 92.3(8) . .
O4 Pd7 O7S6 91.3(8) . .
O6 Pd7 O7S6 174.3(8) . .
O7S5 Pd7 O7S6 93.5(8) . .
O4 Pd7 Na4 137.6(5) . 8_565
O6 Pd7 Na4 119.1(6) . 8_565
O7S5 Pd7 Na4 45.3(5) . 8_565
O7S6 Pd7 Na4 65.4(6) . 8_565
O4 Pd7 Na4 137.6(5) . 2_464
O6 Pd7 Na4 119.1(6) . 2_464
O7S5 Pd7 Na4 45.3(5) . 2_464
O7S6 Pd7 Na4 65.4(6) . 2_464
Na4 Pd7 Na4 65.7(7) 8_565 2_464
O6S1 Se1 O1S1 106.3(7) . .
O6S1 Se1 O2S1 105.3(6) . .
O1S1 Se1 O2S1 104.1(6) . .
O2S2 Se2 O2S2 106.3(10) 7_575 .
O2S2 Se2 O3S2 104.1(8) 7_575 .
O2S2 Se2 O3S2 104.1(8) . .
O3S3 Se3 O4S3 104.3(7) . .
O3S3 Se3 O4S3 104.3(7) . 7_575
O4S3 Se3 O4S3 107.2(10) . 7_575
O1S4 Se4 O4S4 105.7(7) . .
O1S4 Se4 O5S4 102.7(7) . .
O4S4 Se4 O5S4 107.0(7) . .
O7S5 Se5 O5S5 106.2(6) . .
O7S5 Se5 O5S5 106.2(6) . 7_575
O5S5 Se5 O5S5 103.0(10) . 7_575
O7S5 Se5 Na3 92.9(3) . 8_565
O5S5 Se5 Na3 137.1(6) . 8_565
O5S5 Se5 Na3 34.2(5) 7_575 8_565
O7S5 Se5 Na3 92.9(3) . 2_464
O5S5 Se5 Na3 34.2(5) . 2_464
O5S5 Se5 Na3 137.1(6) 7_575 2_464
Na3 Se5 Na3 171.1(5) 8_565 2_464
O6S6 Se6 O6S6 104.1(9) . 7_575
O6S6 Se6 O7S6 105.0(6) . .
O6S6 Se6 O7S6 105.0(6) 7_575 .
Pd2 O1 Pd1 117.3(7) . .
Pd2 O1 Pd6 113.0(7) . .
Pd1 O1 Pd6 114.4(7) . .
Pd2 O1 Mn1 104.0(6) . .
Pd1 O1 Mn1 103.2(6) . .
Pd6 O1 Mn1 102.5(6) . .
Se1 O1S1 Pd1 122.5(8) . .
Se1 O1S1 Na2 141.1(8) . .
Pd1 O1S1 Na2 93.6(6) . .
Pd4 O2 Pd4 114.3(9) . 7_575
Pd4 O2 Pd3 115.3(6) . .
Pd4 O2 Pd3 115.3(6) 7_575 .
Pd4 O2 Mn1 103.0(6) . .
Pd4 O2 Mn1 103.0(6) 7_575 .
Pd3 O2 Mn1 103.5(8) . .
Se4 O1S4 Pd1 122.5(8) . .
Se4 O1S4 Na2 139.0(8) . .
Pd1 O1S4 Na2 93.4(6) . .
Pd3 O3 Pd2 112.9(6) . .
Pd3 O3 Pd2 112.9(6) . 7_575
Pd2 O3 Pd2 119.4(10) . 7_575
Pd3 O3 Mn1 103.0(8) . .
Pd2 O3 Mn1 102.9(6) . .
Pd2 O3 Mn1 102.9(6) 7_575 .
Se1 O2S1 Pd2 121.7(7) . .
Se1 O2S1 Na1 130.2(7) . 6_655
Pd2 O2S1 Na1 95.8(5) . 6_655
Pd7 O4 Pd6 115.0(6) . 7_575
Pd7 O4 Pd6 115.0(6) . .
Pd6 O4 Pd6 114.0(9) 7_575 .
Pd7 O4 Mn1 103.8(8) . .
Pd6 O4 Mn1 103.5(6) 7_575 .
Pd6 O4 Mn1 103.5(6) . .
Se2 O2S2 Pd2 124.4(8) . .
Se2 O2S2 Na1 139.3(9) . 6_655
Pd2 O2S2 Na1 92.5(6) . 6_655
Pd1 O5 Pd4 114.1(7) . .
Pd1 O5 Pd5 113.8(7) . .
Pd4 O5 Pd5 114.8(7) . .
Pd1 O5 Mn1 104.8(6) . .
Pd4 O5 Mn1 103.3(6) . .
Pd5 O5 Mn1 104.3(6) . .
Se2 O3S2 Pd3 122.8(15) . .
Pd5 O6 Pd5 113.4(10) . 7_575
Pd5 O6 Pd7 115.4(6) . .
Pd5 O6 Pd7 115.4(6) 7_575 .
Pd5 O6 Mn1 104.5(7) . .
Pd5 O6 Mn1 104.5(7) 7_575 .
Pd7 O6 Mn1 101.4(9) . .
Se3 O3S3 Pd3 124.4(12) . .
Se3 O4S3 Pd4 123.2(8) . .
Se3 O4S3 Na1 137.5(8) . .
Pd4 O4S3 Na1 95.1(6) . .
Se4 O4S4 Pd4 124.5(8) . .
Se4 O4S4 Na1 135.8(8) . .
Pd4 O4S4 Na1 95.1(6) . .
Se4 O5S4 Pd5 122.2(8) . .
Se4 O5S4 Na3 142.8(9) . 6
Pd5 O5S4 Na3 94.7(7) . 6
Se4 O5S4 Na3 136.6(8) . 2_464
Pd5 O5S4 Na3 81.9(6) . 2_464
Na3 O5S4 Na3 45.3(7) 6 2_464
Se5 O5S5 Pd5 122.6(8) . .
Se5 O5S5 Na3 136.1(9) . 6
Pd5 O5S5 Na3 100.4(7) . 6
Se5 O5S5 Na3 120.9(8) . 2_464
Pd5 O5S5 Na3 98.0(7) . 2_464
Na3 O5S5 Na3 54.0(8) 6 2_464
Se1 O6S1 Pd6 124.0(7) . .
Se1 O6S1 Na1 136.4(7) . 2_464
Pd6 O6S1 Na1 96.3(5) . 2_464
Se6 O6S6 Pd6 123.4(8) . .
Se6 O6S6 Na1 135.5(8) . 2_464
Pd6 O6S6 Na1 98.0(6) . 2_464
Se5 O7S5 Pd7 124.2(10) . .
Se5 O7S5 Na4 116.5(8) . 8_565
Pd7 O7S5 Na4 98.5(8) . 8_565
Se5 O7S5 Na4 116.5(8) . 2_464
Pd7 O7S5 Na4 98.5(8) . 2_464
Na4 O7S5 Na4 98.0(12) 8_565 2_464
Se6 O7S6 Pd7 125.7(11) . .
Na2 O1W Na4 131.1(6) . .
Na2 O1W Na4 131.1(6) . 7_565
Na4 O1W Na4 97.6(12) . 7_565
Na4 O4W Na3 113.0(11) 7_565 .
O6W O5W O5W 109.9(14) . 7_575
O6W O5W Na3 73.6(15) . .
O5W O5W Na3 150.3(6) 7_575 .
O7W O6W O5W 123(3) . .
O7W O6W Na3 94(3) . .
O5W O6W Na3 72.4(15) . .
O6W O7W Na3 62(3) . .
O2S1 Na1 O4S3 152.8(6) 6 .
O2S1 Na1 O6S6 91.6(5) 6 2_465
O4S3 Na1 O6S6 112.6(6) . 2_465
O2S1 Na1 O4S4 122.9(6) 6 .
O4S3 Na1 O4S4 74.2(5) . .
O6S6 Na1 O4S4 83.7(5) 2_465 .
O2S1 Na1 O2S2 73.8(5) 6 6
O4S3 Na1 O2S2 87.9(6) . 6
O6S6 Na1 O2S2 153.0(6) 2_465 6
O4S4 Na1 O2S2 85.5(5) . 6
O2S1 Na1 O6S1 80.1(5) 6 2_465
O4S3 Na1 O6S1 94.9(5) . 2_465
O6S6 Na1 O6S1 72.5(5) 2_465 2_465
O4S4 Na1 O6S1 147.8(6) . 2_465
O2S2 Na1 O6S1 125.0(6) 6 2_465
O2S1 Na1 Pd2 38.5(3) 6 6
O4S3 Na1 Pd2 116.6(5) . 6
O6S6 Na1 Pd2 130.0(5) 2_465 6
O4S4 Na1 Pd2 117.4(4) . 6
O2S2 Na1 Pd2 38.9(4) 6 6
O6S1 Na1 Pd2 94.7(4) 2_465 6
O2S1 Na1 Pd4 145.9(4) 6 .
O4S3 Na1 Pd4 38.6(4) . .
O6S6 Na1 Pd4 108.4(4) 2_465 .
O4S4 Na1 Pd4 37.7(3) . .
O2S2 Na1 Pd4 76.3(4) 6 .
O6S1 Na1 Pd4 131.7(4) 2_465 .
Pd2 Na1 Pd4 115.1(2) 6 .
O2S1 Na1 Pd6 92.8(4) 6 2_465
O4S3 Na1 Pd6 99.1(4) . 2_465
O6S6 Na1 Pd6 37.0(3) 2_465 2_465
O4S4 Na1 Pd6 113.5(4) . 2_465
O2S2 Na1 Pd6 160.8(5) 6 2_465
O6S1 Na1 Pd6 37.1(3) 2_465 2_465
Pd2 Na1 Pd6 123.5(2) 6 2_465
Pd4 Na1 Pd6 119.9(2) . 2_465
O1S1 Na2 O1S1 94.2(8) . 7_565
O1S1 Na2 O1W 97.8(6) . .
O1S1 Na2 O1W 97.8(6) 7_565 .
O1S1 Na2 O1S4 155.6(8) . 7_565
O1S1 Na2 O1S4 79.3(5) 7_565 7_565
O1W Na2 O1S4 106.3(6) . 7_565
O1S1 Na2 O1S4 79.3(5) . .
O1S1 Na2 O1S4 155.6(8) 7_565 .
O1W Na2 O1S4 106.3(6) . .
O1S4 Na2 O1S4 96.9(8) 7_565 .
O1S1 Na2 Pd1 40.5(4) . .
O1S1 Na2 Pd1 133.8(6) 7_565 .
O1W Na2 Pd1 97.3(2) . .
O1S4 Na2 Pd1 136.1(6) 7_565 .
O1S4 Na2 Pd1 40.3(4) . .
O1S1 Na2 Pd1 133.8(6) . 7_565
O1S1 Na2 Pd1 40.5(4) 7_565 7_565
O1W Na2 Pd1 97.3(2) . 7_565
O1S4 Na2 Pd1 40.3(4) 7_565 7_565
O1S4 Na2 Pd1 136.1(6) . 7_565
Pd1 Na2 Pd1 165.1(5) . 7_565
Na3 Na3 O5S5 64.2(9) 5_565 6_655
Na3 Na3 O4W 153.4(15) 5_565 .
O5S5 Na3 O4W 117.8(9) 6_655 .
Na3 Na3 O5S5 61.8(9) 5_565 2_465
O5S5 Na3 O5S5 126.0(8) 6_655 2_465
O4W Na3 O5S5 110.4(9) . 2_465
Na3 Na3 O5S4 78.7(10) 5_565 6_655
O5S5 Na3 O5S4 74.8(7) 6_655 6_655
O4W Na3 O5S4 76.7(8) . 6_655
O5S5 Na3 O5S4 94.6(8) 2_465 6_655
Na3 Na3 O5W 133.9(14) 5_565 .
O5S5 Na3 O5W 74.5(8) 6_655 .
O4W Na3 O5W 65.6(8) . .
O5S5 Na3 O5W 152.2(10) 2_465 .
O5S4 Na3 O5W 110.1(9) 6_655 .
Na3 Na3 O6W 120.2(14) 5_565 .
O5S5 Na3 O6W 86.0(10) 6_655 .
O4W Na3 O6W 86.0(10) . .
O5S5 Na3 O6W 121.3(11) 2_465 .
O5S4 Na3 O6W 143.8(11) 6_655 .
O5W Na3 O6W 34.0(8) . .
Na3 Na3 O7W 126.0(14) 5_565 .
O5S5 Na3 O7W 109.2(11) 6_655 .
O4W Na3 O7W 79.7(10) . .
O5S5 Na3 O7W 101.9(11) 2_465 .
O5S4 Na3 O7W 154.8(11) 6_655 .
O5W Na3 O7W 50.6(10) . .
O6W Na3 O7W 23.6(9) . .
Na3 Na3 O5S4 56.0(8) 5_565 2_465
O5S5 Na3 O5S4 84.6(7) 6_655 2_465
O4W Na3 O5S4 147.4(10) . 2_465
O5S5 Na3 O5S4 65.7(6) 2_465 2_465
O5S4 Na3 O5S4 134.7(7) 6_655 2_465
O5W Na3 O5S4 102.2(8) . 2_465
O6W Na3 O5S4 71.5(9) . 2_465
O7W Na3 O5S4 70.2(9) . 2_465
Na3 Na3 Pd5 72.0(9) 5_565 2_465
O5S5 Na3 Pd5 121.7(7) 6_655 2_465
O4W Na3 Pd5 118.6(8) . 2_465
O5S5 Na3 Pd5 37.7(4) 2_465 2_465
O5S4 Na3 Pd5 131.8(7) 6_655 2_465
O5W Na3 Pd5 117.8(8) . 2_465
O6W Na3 Pd5 84.4(9) . 2_465
O7W Na3 Pd5 68.5(9) . 2_465
O5S4 Na3 Pd5 38.1(3) 2_465 2_465
Na3 Na3 Pd5 71.1(9) 5_565 6_655
O5S5 Na3 Pd5 37.1(5) 6_655 6_655
O4W Na3 Pd5 95.0(7) . 6_655
O5S5 Na3 Pd5 119.2(8) 2_465 6_655
O5S4 Na3 Pd5 38.1(4) 6_655 6_655
O5W Na3 Pd5 88.5(7) . 6_655
O6W Na3 Pd5 114.5(10) . 6_655
O7W Na3 Pd5 137.3(10) . 6_655
O5S4 Na3 Pd5 115.5(6) 2_465 6_655
Pd5 Na3 Pd5 143.1(5) 2_465 6_655
Na3 Na3 Se5 78.2(10) 5_565 2_465
O5S5 Na3 Se5 137.6(8) 6_655 2_465
O4W Na3 Se5 87.5(7) . 2_465
O5S5 Na3 Se5 25.0(4) 2_465 2_465
O5S4 Na3 Se5 79.5(6) 6_655 2_465
O5W Na3 Se5 147.1(8) . 2_465
O6W Na3 Se5 131.9(10) . 2_465
O7W Na3 Se5 108.5(10) . 2_465
O5S4 Na3 Se5 90.3(5) 2_465 2_465
Pd5 Na3 Se5 57.9(3) 2_465 2_465
Pd5 Na3 Se5 113.6(5) 6_655 2_465
O4W Na4 O3W 84.2(10) 7_565 .
O4W Na4 O2W 84.8(10) 7_565 .
O3W Na4 O2W 162.1(13) . .
O4W Na4 O7S5 111.2(11) 7_565 2_465
O3W Na4 O7S5 96.3(10) . 2_465
O2W Na4 O7S5 100.8(10) . 2_465
O4W Na4 O1W 158.8(12) 7_565 .
O3W Na4 O1W 77.0(9) . .
O2W Na4 O1W 110.7(11) . .
O7S5 Na4 O1W 81.0(8) 2_465 .
O4W Na4 Pd7 118.6(9) 7_565 2_465
O3W Na4 Pd7 130.8(10) . 2_465
O2W Na4 Pd7 67.1(6) . 2_465
O7S5 Na4 Pd7 36.2(5) 2_465 2_465
O1W Na4 Pd7 81.7(7) . 2_465
O4W Na4 Na3 34.6(7) 7_565 7_565
O3W Na4 Na3 97.4(9) . 7_565
O2W Na4 Na3 81.3(7) . 7_565
O7S5 Na4 Na3 78.0(7) 2_465 7_565
O1W Na4 Na3 157.5(9) . 7_565
Pd7 Na4 Na3 86.1(5) 2_465 7_565
O4W Na4 Na4 143.5(8) 7_565 7_565
O3W Na4 Na4 78.3(7) . 7_565
O2W Na4 Na4 118.4(7) . 7_565
O7S5 Na4 Na4 41.0(6) 2_465 7_565
O1W Na4 Na4 41.2(6) . 7_565
Pd7 Na4 Na4 57.2(3) 2_465 7_565
Na3 Na4 Na4 116.6(4) 7_565 7_565

loop_
_geom_bond_atom_site_label_1
_geom_bond_atom_site_label_2
_geom_bond_distance
_geom_bond_site_symmetry_2
Mn1 O2 2.236(19) .
Mn1 O5 2.226(14) 7_575
Mn1 O5 2.226(14) .
Mn1 O4 2.220(18) .
Mn1 O6 2.25(2) .
Mn1 O3 2.263(19) .
Mn1 O1 2.256(14) 7_575
Mn1 O1 2.256(14) .
Pd1 O5 1.954(14) .
Pd1 O1 1.969(14) .
Pd1 O1S4 2.064(15) .
Pd1 O1S1 2.076(14) .
Pd1 Na2 3.187(2) .
Pd2 O1 1.933(14) .
Pd2 O3 1.957(10) .
Pd2 O2S1 2.036(12) .
Pd2 O2S2 2.045(15) .
Pd2 Na1 3.254(8) 6_655
Pd2 Pd6 3.251(2) .
Pd2 Pd3 3.261(3) .
Pd3 O3 1.955(18) .
Pd3 O2 1.971(19) .
Pd3 O3S3 2.06(2) .
Pd3 O3S2 2.08(3) .
Pd3 Pd2 3.261(3) 7_575
Pd4 O2 1.969(10) .
Pd4 O5 1.973(13) .
Pd4 O4S4 2.031(14) .
Pd4 O4S3 2.072(14) .
Pd4 Na1 3.309(8) .
Pd5 O6 1.951(11) .
Pd5 O5 1.982(14) .
Pd5 O5S5 2.019(15) .
Pd5 O5S4 2.037(14) .
Pd5 Pd5 3.260(3) 7_575
Pd5 Na3 3.271(16) 2_464
Pd5 Na3 3.289(17) 6
Pd6 O1 1.965(14) .
Pd6 O4 1.974(10) .
Pd6 O6S1 2.035(13) .
Pd6 O6S6 2.037(14) .
Pd6 Na1 3.353(8) 2_464
Pd7 O4 1.957(18) .
Pd7 O6 2.00(2) .
Pd7 O7S5 2.071(19) .
Pd7 O7S6 2.08(2) .
Pd7 Na4 3.47(2) 8_565
Pd7 Na4 3.47(2) 2_464
Se1 O6S1 1.684(13) .
Se1 O1S1 1.692(14) .
Se1 O2S1 1.750(12) .
Se2 O2S2 1.682(14) 7_575
Se2 O2S2 1.682(14) .
Se2 O3S2 1.70(3) .
Se3 O3S3 1.67(2) .
Se3 O4S3 1.703(15) .
Se3 O4S3 1.703(15) 7_575
Se4 O1S4 1.705(15) .
Se4 O4S4 1.699(14) .
Se4 O5S4 1.723(14) .
Se5 O7S5 1.670(19) .
Se5 O5S5 1.736(14) .
Se5 O5S5 1.736(14) 7_575
Se5 Na3 3.528(18) 8_565
Se5 Na3 3.528(18) 2_464
Se6 O6S6 1.688(14) .
Se6 O6S6 1.688(14) 7_575
Se6 O7S6 1.69(2) .
O1S1 Na2 2.292(16) .
O2 Pd4 1.969(10) 7_575
O1S4 Na2 2.310(16) .
O3 Pd2 1.957(10) 7_575
O2S1 Na1 2.340(15) 6_655
O4 Pd6 1.974(10) 7_575
O2S2 Na1 2.443(16) 6_655
O6 Pd5 1.951(11) 7_575
O4S3 Na1 2.404(17) .
O4S4 Na1 2.437(16) .
O5S4 Na3 2.42(2) 6
O5S4 Na3 2.86(2) 2_464
O5S5 Na3 2.26(2) 6
O5S5 Na3 2.31(2) 2_464
O6S1 Na1 2.451(15) 2_464
O6S6 Na1 2.394(16) 2_464
O7S5 Na4 2.49(3) 8_565
O7S5 Na4 2.49(2) 2_464
O1W Na2 2.30(2) .
O1W Na4 2.50(2) .
O1W Na4 2.50(2) 7_565
O2W Na4 2.31(3) .
O3W Na4 2.28(3) .
O4W Na4 2.13(3) 7_565
O4W Na3 2.26(2) .
O5W O6W 1.42(3) .
O5W O5W 1.70(4) 7_575
O5W Na3 2.43(2) .
O6W O7W 1.11(4) .
O6W Na3 2.44(3) .
O7W Na3 2.76(4) .
Na1 O2S1 2.340(15) 6
Na1 O6S6 2.394(16) 2_465
Na1 O2S2 2.443(16) 6
Na1 O6S1 2.451(15) 2_465
Na1 Pd2 3.254(8) 6
Na1 Pd6 3.353(8) 2_465
Na2 O1S1 2.292(16) 7_565
Na2 O1S4 2.310(16) 7_565
Na2 Pd1 3.187(2) 7_565
Na3 Na3 2.08(3) 5_565
Na3 O5S5 2.26(2) 6_655
Na3 O5S5 2.31(2) 2_465
Na3 O5S4 2.42(2) 6_655
Na3 O5S4 2.86(2) 2_465
Na3 Pd5 3.270(16) 2_465
Na3 Pd5 3.289(17) 6_655
Na3 Se5 3.528(18) 2_465
Na4 O4W 2.13(3) 7_565
Na4 O7S5 2.49(2) 2_465
Na4 Pd7 3.47(2) 2_465
Na4 Na3 3.66(3) 7_565
Na4 Na4 3.76(4) 7_565
